data_7012246
loop_
_publ_author_name
'Tulloch, Arran A. D.'
'Winston, Scott'
'Danopoulos, Andreas A.'
'Eastham, Graham'
'Hursthouse, Michael B.'

_publ_section_title
;
 Functionalised and chelate heterocyclic carbene complexes of
 palladium; synthesis and structural studiesElectronic supplementary
 information (ESI) available: crystallographic data and ORTEP plots for
 complexes 4, 7, 8 and 13. See
 http://www.rsc.org/suppdata/dt/b2/b209231j/
;
_journal_issue 4
_journal_name_full 'Dalton Transactions'
_journal_page_first 699
_journal_paper_doi 10.1039/b209231j
_journal_year 2003
_chemical_formula_moiety 'C34 H48 Cl4 N4 O2 Pd2'
_chemical_formula_sum 'C34 H48 Cl4 N4 O2 Pd2'
_chemical_formula_weight 899.36
_chemical_name_common 01SW054
_chemical_name_systematic
;
?
;
_space_group_IT_number 15
_symmetry_cell_setting monoclinic
_symmetry_space_group_name_Hall '-C 2yc'
_symmetry_space_group_name_H-M 'C 1 2/c 1'
_atom_sites_solution_hydrogens geom
_atom_sites_solution_primary direct
_atom_sites_solution_secondary difmap
_audit_creation_method SHELXL-97
_cell_angle_alpha 90.00
_cell_angle_beta 129.2400(10)
_cell_angle_gamma 90.00
_cell_formula_units_Z 4
_cell_length_a 21.6662(3)
_cell_length_b 13.5597(3)
_cell_length_c 16.6211(4)
_cell_measurement_reflns_used 8985
_cell_measurement_temperature 150(2)
_cell_measurement_theta_max 27.48
_cell_measurement_theta_min 2.91
_cell_volume 3781.95(14)
_computing_cell_refinement 'Scalepack (Otwinowski & Minor 1997)'
_computing_data_collection 'Collect (Nonius BV, 1997-2000)'
_computing_data_reduction 'Denzo a. Scalepack (Otwinowski & Minor 1997)'
_computing_molecular_graphics 'ORTEP-3 (Farrugia, 1997)'
_computing_publication_material 'PLATON (Spek, 1990)'
_computing_structure_refinement 'SHELXL-97 (Sheldrick, 1997)'
_computing_structure_solution 'SHELXS-97 (Sheldrick, 1990)'
_diffrn_ambient_temperature 150(2)
_diffrn_measured_fraction_theta_full 0.995
_diffrn_measured_fraction_theta_max 0.995
_diffrn_measurement_device_type 'Nonius KappaCCD Area Detector'
_diffrn_measurement_method 'Phi and Omega scans to fill Ewald Sphere'
_diffrn_radiation_monochromator graphite
_diffrn_radiation_source 'Nonius FR591 rotating anode'
_diffrn_radiation_type MoK\a
_diffrn_radiation_wavelength 0.71073
_diffrn_reflns_av_R_equivalents 0.0371
_diffrn_reflns_av_sigmaI/netI 0.0534
_diffrn_reflns_limit_h_max 28
_diffrn_reflns_limit_h_min -26
_diffrn_reflns_limit_k_max 17
_diffrn_reflns_limit_k_min -15
_diffrn_reflns_limit_l_max 18
_diffrn_reflns_limit_l_min -21
_diffrn_reflns_number 13757
_diffrn_reflns_theta_full 27.48
_diffrn_reflns_theta_max 27.48
_diffrn_reflns_theta_min 2.94
_exptl_absorpt_coefficient_mu 1.269
_exptl_absorpt_correction_T_max 0.85317
_exptl_absorpt_correction_T_min 0.83292
_exptl_absorpt_correction_type multi-scan
_exptl_absorpt_process_details Sortav
_exptl_crystal_colour Orange
_exptl_crystal_density_diffrn 1.580
_exptl_crystal_density_method 'not measured'
_exptl_crystal_description Oval
_exptl_crystal_F_000 1824
_exptl_crystal_size_max 0.06
_exptl_crystal_size_mid 0.04
_exptl_crystal_size_min 0.03
_refine_diff_density_max 0.898
_refine_diff_density_min -1.139
_refine_diff_density_rms 0.120
_refine_ls_extinction_method none
_refine_ls_goodness_of_fit_ref 1.050
_refine_ls_hydrogen_treatment mixed
_refine_ls_matrix_type full
_refine_ls_number_parameters 213
_refine_ls_number_reflns 4311
_refine_ls_number_restraints 0
_refine_ls_restrained_S_all 1.050
_refine_ls_R_factor_all 0.0447
_refine_ls_R_factor_gt 0.0325
_refine_ls_shift/su_max 0.002
_refine_ls_shift/su_mean 0.000
_refine_ls_structure_factor_coef Fsqd
_refine_ls_weighting_details 'calc w=1/[\s^2^(Fo^2^)+(0.0289P)^2^+4.5022P] where P=(Fo^2^+2Fc^2^)/3'
_refine_ls_weighting_scheme calc
_refine_ls_wR_factor_gt 0.0725
_refine_ls_wR_factor_ref 0.0776
_reflns_number_gt 3629
_reflns_number_total 4311
_reflns_threshold_expression >2sigma(I)
_cod_data_source_file b209231j.txt
_cod_data_source_block Compound10
_cod_depositor_comments
;
The following automatic conversions were performed:
'_symmetry_cell_setting' value 'Monoclinic' changed to 'monoclinic'
according to '/home/saulius/struct/CIF-dictionaries/cif_core.dic'
dictionary named 'cif_core.dic' version 2.4.1 from
2010-06-29.

'_exptl_absorpt_correction_type' value 'Multi-scan' changed
to 'multi-scan' according to
'/home/saulius/struct/CIF-dictionaries/cif_core.dic' dictionary named
'cif_core.dic' version 2.4.1 from 2010-06-29.

Automatic conversion script
Id: cif_fix_enum 1527 2010-12-29 10:47:43Z saulius 
;
_cod_original_cell_volume 3781.95(13)
_cod_original_sg_symbol_H-M C2/C
_cod_database_code 7012246

loop_
_symmetry_equiv_pos_as_xyz
'x, y, z'
'-x, y, -z+1/2'
'x+1/2, y+1/2, z'
'-x+1/2, y+1/2, -z+1/2'
'-x, -y, -z'
'x, -y, z-1/2'
'-x+1/2, -y+1/2, -z'
'x+1/2, -y+1/2, z-1/2'

loop_
_atom_site_label
_atom_site_type_symbol
_atom_site_fract_x
_atom_site_fract_y
_atom_site_fract_z
_atom_site_U_iso_or_equiv
_atom_site_adp_type
_atom_site_occupancy
_atom_site_symmetry_multiplicity
_atom_site_calc_flag
_atom_site_refinement_flags
_atom_site_disorder_assembly
_atom_site_disorder_group
C1 C 0.38845(15) 0.41091(19) 0.25967(19) 0.0226(5) Uani 1 1 d . . .
C2 C 0.47030(16) 0.3985(2) 0.3229(2) 0.0314(6) Uani 1 1 d . . .
H2 H 0.4912 0.3353 0.3277 0.038 Uiso 1 1 calc R . .
C3 C 0.52231(17) 0.4758(2) 0.3793(2) 0.0379(7) Uani 1 1 d . . .
H3 H 0.5782 0.4651 0.4225 0.045 Uiso 1 1 calc R . .
C4 C 0.41162(15) 0.5856(2) 0.3123(2) 0.0254(6) Uani 1 1 d . . .
C5 C 0.49330(16) 0.5681(2) 0.3729(2) 0.0364(7) Uani 1 1 d . . .
H5 H 0.5296 0.6211 0.4104 0.044 Uiso 1 1 calc R . .
C6 C 0.36104(14) 0.50539(18) 0.25744(19) 0.0205(5) Uani 1 1 d . . .
C7 C 0.38215(17) 0.6884(2) 0.3084(2) 0.0296(6) Uani 1 1 d . . .
H7 H 0.3227 0.6884 0.2549 0.036 Uiso 1 1 calc R . .
C8 C 0.41471(19) 0.7635(2) 0.2745(3) 0.0419(7) Uani 1 1 d . . .
H8A H 0.4729 0.7665 0.3270 0.063 Uiso 1 1 calc R . .
H8B H 0.3921 0.8286 0.2672 0.063 Uiso 1 1 calc R . .
H8C H 0.4000 0.7432 0.2078 0.063 Uiso 1 1 calc R . .
C9 C 0.4038(2) 0.7165(3) 0.4121(2) 0.0462(8) Uani 1 1 d . . .
H9A H 0.3784 0.6704 0.4286 0.069 Uiso 1 1 calc R . .
H9B H 0.3851 0.7836 0.4079 0.069 Uiso 1 1 calc R . .
H9C H 0.4617 0.7135 0.4666 0.069 Uiso 1 1 calc R . .
C10 C 0.33341(16) 0.32409(18) 0.1979(2) 0.0266(6) Uani 1 1 d . . .
H10 H 0.2779 0.3501 0.1464 0.032 Uiso 1 1 calc R . .
C11 C 0.35526(16) 0.27010(19) 0.1382(2) 0.0291(6) Uani 1 1 d . . .
H11A H 0.3559 0.3171 0.0939 0.044 Uiso 1 1 calc R . .
H11B H 0.3158 0.2185 0.0949 0.044 Uiso 1 1 calc R . .
H11C H 0.4081 0.2401 0.1875 0.044 Uiso 1 1 calc R . .
C12 C 0.3343(2) 0.2519(2) 0.2683(3) 0.0426(8) Uani 1 1 d . . .
H12A H 0.3885 0.2266 0.3206 0.064 Uiso 1 1 calc R . .
H12B H 0.2982 0.1969 0.2269 0.064 Uiso 1 1 calc R . .
H12C H 0.3168 0.2855 0.3031 0.064 Uiso 1 1 calc R . .
C13 C 0.22280(14) 0.55791(16) 0.10528(18) 0.0178(5) Uani 1 1 d . . .
C14 C 0.16014(15) 0.50311(18) 0.1643(2) 0.0225(5) Uani 1 1 d . . .
H14 H 0.1187 0.4882 0.1672 0.027 Uiso 1 1 calc R . .
C15 C 0.23756(15) 0.48399(18) 0.2376(2) 0.0225(5) Uani 1 1 d . . .
H15 H 0.2618 0.4532 0.3027 0.027 Uiso 1 1 calc R . .
C16 C 0.07486(15) 0.5767(2) -0.0143(2) 0.0271(6) Uani 1 1 d . . .
H16A H 0.0467 0.6210 0.0004 0.032 Uiso 1 1 calc R . .
H16B H 0.0838 0.6136 -0.0576 0.032 Uiso 1 1 calc R . .
C17 C 0.05792(19) 0.4327(3) -0.1057(3) 0.0462(8) Uani 1 1 d . . .
H17A H 0.0692 0.4724 -0.1443 0.069 Uiso 1 1 calc R . .
H17B H 0.0186 0.3818 -0.1514 0.069 Uiso 1 1 calc R . .
H17C H 0.1072 0.4012 -0.0465 0.069 Uiso 1 1 calc R . .
N1 N 0.27622(11) 0.51774(14) 0.20052(15) 0.0172(4) Uani 1 1 d . . .
N2 N 0.15149(11) 0.54868(14) 0.08316(16) 0.0191(4) Uani 1 1 d . . .
O1 O 0.02726(11) 0.49435(15) -0.06927(15) 0.0331(5) Uani 1 1 d . . .
Pd1 Pd 0.245756(11) 0.627618(13) 0.024747(14) 0.01896(8) Uani 1 1 d . . .
Cl1 Cl 0.25889(4) 0.48089(4) -0.02917(5) 0.02395(15) Uani 1 1 d . . .
Cl2 Cl 0.21438(4) 0.77920(4) 0.05821(5) 0.02907(16) Uani 1 1 d . . .

loop_
_atom_site_aniso_label
_atom_site_aniso_U_11
_atom_site_aniso_U_22
_atom_site_aniso_U_33
_atom_site_aniso_U_23
_atom_site_aniso_U_13
_atom_site_aniso_U_12
C1 0.0228(14) 0.0260(13) 0.0209(13) 0.0023(10) 0.0147(12) 0.0022(10)
C2 0.0265(15) 0.0329(15) 0.0323(16) 0.0019(12) 0.0175(13) 0.0088(12)
C3 0.0168(14) 0.0493(19) 0.0353(17) -0.0027(14) 0.0107(13) 0.0045(12)
C4 0.0239(14) 0.0280(14) 0.0216(14) -0.0035(11) 0.0132(12) -0.0016(10)
C5 0.0222(15) 0.0387(17) 0.0353(17) -0.0108(13) 0.0120(14) -0.0053(12)
C6 0.0160(12) 0.0264(13) 0.0183(13) 0.0036(10) 0.0106(11) 0.0029(9)
C7 0.0265(15) 0.0292(14) 0.0253(15) -0.0064(11) 0.0126(13) -0.0025(11)
C8 0.0427(19) 0.0323(16) 0.0469(19) -0.0078(14) 0.0265(17) -0.0103(13)
C9 0.055(2) 0.0429(19) 0.0326(17) -0.0091(14) 0.0242(17) 0.0029(15)
C10 0.0267(14) 0.0202(13) 0.0350(16) 0.0016(11) 0.0205(13) 0.0022(10)
C11 0.0332(16) 0.0229(13) 0.0334(15) -0.0012(11) 0.0222(14) -0.0003(11)
C12 0.056(2) 0.0333(17) 0.060(2) 0.0073(15) 0.0471(19) 0.0023(14)
C13 0.0198(13) 0.0165(11) 0.0182(12) -0.0009(9) 0.0125(11) 0.0016(9)
C14 0.0261(14) 0.0203(12) 0.0305(15) 0.0019(10) 0.0223(13) 0.0001(10)
C15 0.0285(14) 0.0202(12) 0.0268(14) 0.0039(10) 0.0214(12) 0.0021(10)
C16 0.0181(13) 0.0300(14) 0.0265(14) 0.0037(11) 0.0110(12) 0.0050(10)
C17 0.0379(19) 0.061(2) 0.0364(18) -0.0210(16) 0.0221(16) -0.0039(15)
N1 0.0180(10) 0.0187(10) 0.0177(10) 0.0021(8) 0.0127(9) 0.0006(8)
N2 0.0165(11) 0.0193(10) 0.0232(11) 0.0017(8) 0.0133(9) 0.0007(8)
O1 0.0204(10) 0.0445(12) 0.0333(11) -0.0070(9) 0.0165(9) -0.0029(8)
Pd1 0.02355(13) 0.01777(13) 0.02021(13) 0.00268(7) 0.01605(10) 0.00119(7)
Cl1 0.0297(4) 0.0199(3) 0.0285(4) -0.0015(2) 0.0214(3) -0.0001(2)
Cl2 0.0487(4) 0.0206(3) 0.0376(4) 0.0051(3) 0.0366(4) 0.0045(3)

loop_
_atom_type_symbol
_atom_type_description
_atom_type_scat_dispersion_real
_atom_type_scat_dispersion_imag
_atom_type_scat_source
C C 0.0033 0.0016 'International Tables Vol C Tables 4.2.6.8 and 6.1.1.4'
H H 0.0000 0.0000 'International Tables Vol C Tables 4.2.6.8 and 6.1.1.4'
N N 0.0061 0.0033 'International Tables Vol C Tables 4.2.6.8 and 6.1.1.4'
O O 0.0106 0.0060 'International Tables Vol C Tables 4.2.6.8 and 6.1.1.4'
Pd Pd -0.9988 1.0072 'International Tables Vol C Tables 4.2.6.8 and 6.1.1.4'
Cl Cl 0.1484 0.1585 'International Tables Vol C Tables 4.2.6.8 and 6.1.1.4'

loop_
_geom_angle_atom_site_label_1
_geom_angle_atom_site_label_2
_geom_angle_atom_site_label_3
_geom_angle
_geom_angle_site_symmetry_1
_geom_angle_site_symmetry_3
_geom_angle_publ_flag
C2 C1 C6 116.6(2) . . ?
C2 C1 C10 120.0(2) . . ?
C6 C1 C10 123.4(2) . . ?
C3 C2 C1 121.7(3) . . ?
C5 C3 C2 120.1(3) . . ?
C5 C4 C6 116.9(2) . . ?
C5 C4 C7 119.6(2) . . ?
C6 C4 C7 123.5(2) . . ?
C3 C5 C4 121.3(3) . . ?
C4 C6 C1 123.3(2) . . ?
C4 C6 N1 118.9(2) . . ?
C1 C6 N1 117.6(2) . . ?
C4 C7 C9 111.2(2) . . ?
C4 C7 C8 110.3(2) . . ?
C9 C7 C8 111.5(2) . . ?
C12 C10 C1 110.9(2) . . ?
C12 C10 C11 109.5(2) . . ?
C1 C10 C11 112.1(2) . . ?
N2 C13 N1 105.5(2) . . ?
N2 C13 Pd1 127.28(17) . . ?
N1 C13 Pd1 126.92(17) . . ?
C15 C14 N2 107.1(2) . . ?
C14 C15 N1 107.0(2) . . ?
O1 C16 N2 111.6(2) . . ?
C13 N1 C15 110.0(2) . . ?
C13 N1 C6 127.2(2) . . ?
C15 N1 C6 122.8(2) . . ?
C13 N2 C14 110.5(2) . . ?
C13 N2 C16 125.6(2) . . ?
C14 N2 C16 123.8(2) . . ?
C16 O1 C17 113.5(2) . . ?
C13 Pd1 Cl1 89.78(7) . . ?
C13 Pd1 Cl2 91.38(7) . . ?
Cl1 Pd1 Cl2 172.07(2) . . ?
C13 Pd1 Cl2 174.14(7) . 7_565 ?
Cl1 Pd1 Cl2 93.10(2) . 7_565 ?
Cl2 Pd1 Cl2 86.46(2) . 7_565 ?
Pd1 Cl2 Pd1 93.54(2) . 7_565 ?

loop_
_geom_bond_atom_site_label_1
_geom_bond_atom_site_label_2
_geom_bond_distance
_geom_bond_site_symmetry_2
_geom_bond_publ_flag
C1 C2 1.385(4) . ?
C1 C6 1.403(4) . ?
C1 C10 1.521(4) . ?
C2 C3 1.382(4) . ?
C3 C5 1.374(4) . ?
C4 C5 1.396(4) . ?
C4 C6 1.396(4) . ?
C4 C7 1.518(4) . ?
C6 N1 1.449(3) . ?
C7 C9 1.522(4) . ?
C7 C8 1.533(4) . ?
C10 C12 1.517(4) . ?
C10 C11 1.530(4) . ?
C13 N2 1.349(3) . ?
C13 N1 1.351(3) . ?
C13 Pd1 1.943(2) . ?
C14 C15 1.334(4) . ?
C14 N2 1.384(3) . ?
C15 N1 1.394(3) . ?
C16 O1 1.398(3) . ?
C16 N2 1.457(3) . ?
C17 O1 1.420(3) . ?
Pd1 Cl1 2.2727(6) . ?
Pd1 Cl2 2.3398(6) . ?
Pd1 Cl2 2.3981(6) 7_565 ?
Cl2 Pd1 2.3981(6) 7_565 ?
